data_4332740
loop_
_publ_author_name
'Zhai, Bin'
'Yi, Long'
'Wang, Hong-Shen'
'Zhao, Bin'
'Cheng, Peng'
'Liao, Dai-Zheng'
'Yan, Shi-Ping'

_publ_section_title
;
 First 3D 3d&#x2212;4f Interpenetrating Structure:&#x00A0; Synthesis,
 Reaction, and Characterization of {[LnCr(IDA)2(C2O4)]}n
;
_journal_issue 21
_journal_name_full 'Inorganic Chemistry'
_journal_page_first 8471
_journal_page_last 8473
_journal_paper_doi 10.1021/ic060787f
_journal_volume 45
_journal_year 2006
_chemical_formula_sum 'C10 H10 Cr Eu N2 O12'
_chemical_formula_weight 554.16
_chemical_name_systematic
; 
 ? 
;
_space_group_IT_number 135
_symmetry_cell_setting tetragonal
_symmetry_space_group_name_Hall '-P 4c 2ab'
_symmetry_space_group_name_H-M 'P 42/m b c'
_atom_sites_solution_hydrogens geom
_atom_sites_solution_primary direct
_atom_sites_solution_secondary difmap
_audit_creation_method SHELXL-97
_cell_angle_alpha 90.00
_cell_angle_beta 90.00
_cell_angle_gamma 90.00
_cell_formula_units_Z 4
_cell_length_a 10.7990(9)
_cell_length_b 10.7990(9)
_cell_length_c 12.511(2)
_cell_measurement_reflns_used 2881
_cell_measurement_temperature 294(2)
_cell_measurement_theta_max 26.30
_cell_measurement_theta_min 2.67
_cell_volume 1459.0(3)
_computing_cell_refinement 'Bruker SMART'
_computing_data_collection 'Bruker SMART'
_computing_data_reduction 'Bruker SAINT'
_computing_molecular_graphics 'Bruker SHELXTL'
_computing_publication_material 'Bruker SHELXTL'
_computing_structure_refinement 'SHELXL-97 (Sheldrick, 1997)'
_computing_structure_solution 'SHELXS-97 (Sheldrick, 1990)'
_diffrn_ambient_temperature 294(2)
_diffrn_measured_fraction_theta_full 1.000
_diffrn_measured_fraction_theta_max 1.000
_diffrn_measurement_device_type 'CCD area detector'
_diffrn_measurement_method 'phi and omega scans'
_diffrn_radiation_monochromator graphite
_diffrn_radiation_source 'fine-focus sealed tube'
_diffrn_radiation_type MoK\a
_diffrn_radiation_wavelength 0.71073
_diffrn_reflns_av_R_equivalents 0.0507
_diffrn_reflns_av_sigmaI/netI 0.0213
_diffrn_reflns_limit_h_max 13
_diffrn_reflns_limit_h_min -12
_diffrn_reflns_limit_k_max 13
_diffrn_reflns_limit_k_min -13
_diffrn_reflns_limit_l_max 15
_diffrn_reflns_limit_l_min -12
_diffrn_reflns_number 7493
_diffrn_reflns_theta_full 26.32
_diffrn_reflns_theta_max 26.32
_diffrn_reflns_theta_min 2.67
_exptl_absorpt_coefficient_mu 5.080
_exptl_absorpt_correction_T_max 1.000000
_exptl_absorpt_correction_T_min 0.588107
_exptl_absorpt_correction_type multi-scan
_exptl_absorpt_process_details SADABS
_exptl_crystal_density_diffrn 2.523
_exptl_crystal_density_meas ?
_exptl_crystal_density_method 'not measured'
_exptl_crystal_F_000 1068
_exptl_crystal_size_max 0.24
_exptl_crystal_size_mid 0.20
_exptl_crystal_size_min 0.12
_refine_diff_density_max 0.766
_refine_diff_density_min -1.005
_refine_diff_density_rms 0.114
_refine_ls_extinction_coef 0.0037(4)
_refine_ls_extinction_expression Fc^*^=kFc[1+0.001xFc^2^\l^3^/sin(2\q)]^-1/4^
_refine_ls_extinction_method SHELXL
_refine_ls_goodness_of_fit_ref 1.048
_refine_ls_hydrogen_treatment constr
_refine_ls_matrix_type full
_refine_ls_number_parameters 66
_refine_ls_number_reflns 783
_refine_ls_number_restraints 0
_refine_ls_restrained_S_all 1.048
_refine_ls_R_factor_all 0.0291
_refine_ls_R_factor_gt 0.0211
_refine_ls_shift/su_max 0.000
_refine_ls_shift/su_mean 0.000
_refine_ls_structure_factor_coef Fsqd
_refine_ls_weighting_details 'calc w=1/[\s^2^(Fo^2^)+(0.0397P)^2^+0.8211P] where P=(Fo^2^+2Fc^2^)/3'
_refine_ls_weighting_scheme calc
_refine_ls_wR_factor_gt 0.0598
_refine_ls_wR_factor_ref 0.0690
_reflns_number_gt 595
_reflns_number_total 783
_reflns_threshold_expression >2sigma(I)
_cod_data_source_file ic060787fsup1.cif
_cod_data_source_block 060218d
_cod_depositor_comments
;
The following automatic conversions were performed:

'_symmetry_cell_setting' value 'Tetragonal' changed to 'tetragonal'
according to /home/saulius/struct/CIF-dictionaries/cif_core.dic
dictionary named 'cif_core.dic' version 2.4.2 from
2011-04-26.

'_exptl_absorpt_correction_type' value 'MULTI-SCAN'
changed to 'multi-scan' according to
/home/saulius/struct/CIF-dictionaries/cif_core.dic dictionary named
'cif_core.dic' version 2.4.2 from
2011-04-26.

'_refine_ls_hydrogen_treatment' value 'CONSTR' changed
to 'constr' according to
/home/saulius/struct/CIF-dictionaries/cif_core.dic dictionary named
'cif_core.dic' version 2.4.2 from 2011-04-26.

Automatic conversion script
Id: cif_fix_values 1891 2012-01-12 08:04:46Z andrius 

The following automatic conversions were performed:

'_exptl_crystal_density_meas' value 'NONE' was changed to '?' - the
value is perceived as not measured.

Automatic conversion script
Id: cif_fix_values 3008 2015-01-20 13:52:24Z robertas 
;
_cod_original_sg_symbol_H-M P4(2)/mbc
_cod_database_code 4332740

loop_
_symmetry_equiv_pos_as_xyz
'x, y, z'
'-x, -y, z'
'-y, x, z+1/2'
'y, -x, z+1/2'
'-x+1/2, y+1/2, -z'
'x+1/2, -y+1/2, -z'
'y+1/2, x+1/2, -z+1/2'
'-y+1/2, -x+1/2, -z+1/2'
'-x, -y, -z'
'x, y, -z'
'y, -x, -z-1/2'
'-y, x, -z-1/2'
'x-1/2, -y-1/2, z'
'-x-1/2, y-1/2, z'
'-y-1/2, -x-1/2, z-1/2'
'y-1/2, x-1/2, z-1/2'

loop_
_atom_site_label
_atom_site_type_symbol
_atom_site_fract_x
_atom_site_fract_y
_atom_site_fract_z
_atom_site_U_iso_or_equiv
_atom_site_adp_type
_atom_site_occupancy
_atom_site_symmetry_multiplicity
_atom_site_calc_flag
_atom_site_refinement_flags
Eu1 Eu 1.0000 0.5000 0.2500 0.01380(18) Uani 1 4 d S
Cr1 Cr 1.0000 1.0000 0.0000 0.0174(3) Uani 1 4 d S
O1 O 0.99713(15) 0.62335(18) 0.41136(14) 0.0236(5) Uani 1 1 d .
O2 O 1.00883(18) 0.71210(19) 0.20024(16) 0.0308(6) Uani 1 1 d .
O3 O 1.05801(19) 0.88198(18) 0.11005(15) 0.0295(5) Uani 1 1 d .
N1 N 0.8472(3) 0.8875(3) 0.0000 0.0231(7) Uani 1 2 d S
H1 H 0.7691 0.9350 0.0000 0.028 Uiso 1 2 d SR
C1 C 0.9988(3) 0.5717(4) 0.5000 0.0181(8) Uani 1 2 d S
C2 C 0.9819(2) 0.7988(3) 0.1398(2) 0.0242(6) Uani 1 1 d .
C3 C 0.8500(3) 0.8127(3) 0.1002(2) 0.0278(7) Uani 1 1 d .
H3A H 0.8148 0.7316 0.0868 0.033 Uiso 1 1 calc R
H3B H 0.8003 0.8531 0.1546 0.033 Uiso 1 1 calc R

loop_
_atom_site_aniso_label
_atom_site_aniso_U_11
_atom_site_aniso_U_22
_atom_site_aniso_U_33
_atom_site_aniso_U_23
_atom_site_aniso_U_13
_atom_site_aniso_U_12
Eu1 0.0166(2) 0.0166(2) 0.0081(2) 0.000 0.000 -0.00272(10)
Cr1 0.0206(5) 0.0114(5) 0.0201(8) 0.000 0.000 0.0011(3)
O1 0.0386(12) 0.0198(11) 0.0123(9) 0.0007(8) -0.0011(8) -0.0029(8)
O2 0.0484(14) 0.0234(12) 0.0207(11) 0.0081(9) -0.0097(9) -0.0018(9)
O3 0.0296(12) 0.0273(12) 0.0317(10) 0.0107(10) -0.0058(10) -0.0026(9)
N1 0.0233(18) 0.0211(18) 0.0248(17) 0.000 0.000 0.0081(14)
C1 0.019(2) 0.020(2) 0.015(2) 0.000 0.000 -0.0003(15)
C2 0.0361(17) 0.0191(15) 0.0175(13) -0.0020(12) 0.0017(11) -0.0006(12)
C3 0.0314(16) 0.0280(15) 0.0241(15) 0.0031(13) 0.0045(13) 0.0007(13)

loop_
_atom_type_symbol
_atom_type_description
_atom_type_scat_dispersion_real
_atom_type_scat_dispersion_imag
_atom_type_scat_source
C C 0.0033 0.0016 'International Tables Vol C Tables 4.2.6.8 and 6.1.1.4'
H H 0.0000 0.0000 'International Tables Vol C Tables 4.2.6.8 and 6.1.1.4'
N N 0.0061 0.0033 'International Tables Vol C Tables 4.2.6.8 and 6.1.1.4'
O O 0.0106 0.0060 'International Tables Vol C Tables 4.2.6.8 and 6.1.1.4'
Cr Cr 0.3209 0.6236 'International Tables Vol C Tables 4.2.6.8 and 6.1.1.4'
Eu Eu -0.1578 3.6682 'International Tables Vol C Tables 4.2.6.8 and 6.1.1.4'

loop_
_geom_angle_atom_site_label_1
_geom_angle_atom_site_label_2
_geom_angle_atom_site_label_3
_geom_angle
_geom_angle_site_symmetry_1
_geom_angle_site_symmetry_3
O2 Eu1 O2 89.50(9) . 7_545
O2 Eu1 O2 149.61(10) . 2_765
O2 Eu1 O2 98.40(9) 7_545 2_765
O2 Eu1 O2 98.40(9) . 8_665
O2 Eu1 O2 149.61(10) 7_545 8_665
O2 Eu1 O2 89.50(9) 2_765 8_665
O2 Eu1 O1 77.94(6) . 8_665
O2 Eu1 O1 138.52(6) 7_545 8_665
O2 Eu1 O1 76.79(6) 2_765 8_665
O2 Eu1 O1 71.84(7) 8_665 8_665
O2 Eu1 O1 138.52(6) . 2_765
O2 Eu1 O1 77.94(6) 7_545 2_765
O2 Eu1 O1 71.84(7) 2_765 2_765
O2 Eu1 O1 76.79(6) 8_665 2_765
O1 Eu1 O1 135.29(8) 8_665 2_765
O2 Eu1 O1 76.79(6) . 7_545
O2 Eu1 O1 71.84(7) 7_545 7_545
O2 Eu1 O1 77.94(6) 2_765 7_545
O2 Eu1 O1 138.52(6) 8_665 7_545
O1 Eu1 O1 66.85(9) 8_665 7_545
O1 Eu1 O1 133.04(8) 2_765 7_545
O2 Eu1 O1 71.84(7) . .
O2 Eu1 O1 76.79(6) 7_545 .
O2 Eu1 O1 138.52(6) 2_765 .
O2 Eu1 O1 77.94(6) 8_665 .
O1 Eu1 O1 133.04(8) 8_665 .
O1 Eu1 O1 66.85(9) 2_765 .
O1 Eu1 O1 135.29(8) 7_545 .
O2 Eu1 C1 75.60(7) . 15_775
O2 Eu1 C1 119.07(9) 7_545 15_775
O2 Eu1 C1 74.92(8) 2_765 15_775
O2 Eu1 C1 91.32(9) 8_665 15_775
O1 Eu1 C1 19.53(9) 8_665 15_775
O1 Eu1 C1 144.64(7) 2_765 15_775
O1 Eu1 C1 47.33(9) 7_545 15_775
O1 Eu1 C1 143.59(7) . 15_775
O2 Eu1 C1 74.92(8) . 7_545
O2 Eu1 C1 91.32(9) 7_545 7_545
O2 Eu1 C1 75.60(7) 2_765 7_545
O2 Eu1 C1 119.07(9) 8_665 7_545
O1 Eu1 C1 47.33(9) 8_665 7_545
O1 Eu1 C1 143.59(7) 2_765 7_545
O1 Eu1 C1 19.53(9) 7_545 7_545
O1 Eu1 C1 144.64(7) . 7_545
C1 Eu1 C1 27.80(15) 15_775 7_545
O2 Eu1 C1 119.07(9) . 9_766
O2 Eu1 C1 75.60(7) 7_545 9_766
O2 Eu1 C1 91.32(9) 2_765 9_766
O2 Eu1 C1 74.92(8) 8_665 9_766
O1 Eu1 C1 144.64(7) 8_665 9_766
O1 Eu1 C1 19.53(9) 2_765 9_766
O1 Eu1 C1 143.59(7) 7_545 9_766
O1 Eu1 C1 47.32(9) . 9_766
C1 Eu1 C1 160.78(13) 15_775 9_766
C1 Eu1 C1 160.11(13) 7_545 9_766
O2 Eu1 C1 91.32(9) . .
O2 Eu1 C1 74.92(8) 7_545 .
O2 Eu1 C1 119.07(9) 2_765 .
O2 Eu1 C1 75.60(7) 8_665 .
O1 Eu1 C1 143.59(7) 8_665 .
O1 Eu1 C1 47.33(9) 2_765 .
O1 Eu1 C1 144.64(7) 7_545 .
O1 Eu1 C1 19.53(9) . .
C1 Eu1 C1 160.11(13) 15_775 .
C1 Eu1 C1 160.78(13) 7_545 .
C1 Eu1 C1 27.80(15) 9_766 .
O3 Cr1 O3 180.000(1) 10 2_775
O3 Cr1 O3 91.78(12) 10 9_775
O3 Cr1 O3 88.22(12) 2_775 9_775
O3 Cr1 O3 88.22(12) 10 .
O3 Cr1 O3 91.78(12) 2_775 .
O3 Cr1 O3 180.0 9_775 .
O3 Cr1 N1 97.30(9) 10 9_775
O3 Cr1 N1 82.70(9) 2_775 9_775
O3 Cr1 N1 82.70(9) 9_775 9_775
O3 Cr1 N1 97.30(9) . 9_775
O3 Cr1 N1 82.70(9) 10 .
O3 Cr1 N1 97.30(9) 2_775 .
O3 Cr1 N1 97.30(9) 9_775 .
O3 Cr1 N1 82.70(9) . .
N1 Cr1 N1 180.0 9_775 .
C1 O1 Eu1 119.8(2) . .
C2 O2 Eu1 151.61(18) . .
C2 O3 Cr1 116.98(17) . .
C3 N1 C3 114.4(3) 10 .
C3 N1 Cr1 107.72(18) 10 .
C3 N1 Cr1 107.72(18) . .
C3 N1 H1 107.4 10 .
C3 N1 H1 107.4 . .
Cr1 N1 H1 112.3 . .
O1 C1 O1 126.5(4) . 10_556
O1 C1 C1 116.7(2) . 9_766
O1 C1 C1 116.7(2) 10_556 9_766
O1 C1 Eu1 40.63(14) . .
O1 C1 Eu1 167.2(3) 10_556 .
C1 C1 Eu1 76.10(7) 9_766 .
O1 C1 Eu1 167.2(3) . 9_766
O1 C1 Eu1 40.63(14) 10_556 9_766
C1 C1 Eu1 76.10(7) 9_766 9_766
Eu1 C1 Eu1 152.20(15) . 9_766
O2 C2 O3 124.1(3) . .
O2 C2 C3 119.7(2) . .
O3 C2 C3 116.2(2) . .
N1 C3 C2 110.4(3) . .
N1 C3 H3A 109.6 . .
C2 C3 H3A 109.6 . .
N1 C3 H3B 109.6 . .
C2 C3 H3B 109.6 . .
H3A C3 H3B 108.1 . .

loop_
_geom_bond_atom_site_label_1
_geom_bond_atom_site_label_2
_geom_bond_distance
_geom_bond_site_symmetry_2
Eu1 O2 2.376(2) .
Eu1 O2 2.376(2) 7_545
Eu1 O2 2.376(2) 2_765
Eu1 O2 2.376(2) 8_665
Eu1 O1 2.4188(18) 8_665
Eu1 O1 2.4188(18) 2_765
Eu1 O1 2.4188(18) 7_545
Eu1 O1 2.4188(18) .
Eu1 C1 3.2220(12) 15_775
Eu1 C1 3.2220(12) 7_545
Eu1 C1 3.2220(12) 9_766
Eu1 C1 3.2220(12) .
Cr1 O3 1.9780(18) 10
Cr1 O3 1.9780(18) 2_775
Cr1 O3 1.9780(18) 9_775
Cr1 O3 1.9780(18) .
Cr1 N1 2.049(3) 9_775
Cr1 N1 2.049(3) .
O1 C1 1.242(3) .
O2 C2 1.238(3) .
O3 C2 1.274(3) .
N1 C3 1.492(3) 10
N1 C3 1.492(3) .
N1 H1 0.9871 .
C1 O1 1.242(3) 10_556
C1 C1 1.548(9) 9_766
C1 Eu1 3.2220(12) 9_766
C2 C3 1.515(4) .
C3 H3A 0.9700 .
C3 H3B 0.9700 .

loop_
_geom_torsion_atom_site_label_1
_geom_torsion_atom_site_label_2
_geom_torsion_atom_site_label_3
_geom_torsion_atom_site_label_4
_geom_torsion
_geom_torsion_site_symmetry_1
_geom_torsion_site_symmetry_4
O2 Eu1 O1 C1 -176.0(2) . .
O2 Eu1 O1 C1 -82.1(2) 7_545 .
O2 Eu1 O1 C1 5.7(3) 2_765 .
O2 Eu1 O1 C1 80.9(2) 8_665 .
O1 Eu1 O1 C1 131.4(2) 8_665 .
O1 Eu1 O1 C1 0.25(18) 2_765 .
O1 Eu1 O1 C1 -128.3(2) 7_545 .
C1 Eu1 O1 C1 156.40(19) 15_775 .
C1 Eu1 O1 C1 -155.2(2) 7_545 .
C1 Eu1 O1 C1 0.4(3) 9_766 .
O2 Eu1 O2 C2 140.0(4) 7_545 .
O2 Eu1 O2 C2 34.1(4) 2_765 .
O2 Eu1 O2 C2 -69.5(4) 8_665 .
O1 Eu1 O2 C2 -0.2(4) 8_665 .
O1 Eu1 O2 C2 -149.0(4) 2_765 .
O1 Eu1 O2 C2 68.5(4) 7_545 .
O1 Eu1 O2 C2 -143.8(4) . .
C1 Eu1 O2 C2 19.7(4) 15_775 .
C1 Eu1 O2 C2 48.5(4) 7_545 .
C1 Eu1 O2 C2 -146.8(4) 9_766 .
C1 Eu1 O2 C2 -145.1(4) . .
O3 Cr1 O3 C2 -87.9(2) 10 .
O3 Cr1 O3 C2 92.1(2) 2_775 .
O3 Cr1 O3 C2 145(2) 9_775 .
N1 Cr1 O3 C2 175.0(2) 9_775 .
N1 Cr1 O3 C2 -5.0(2) . .
O3 Cr1 N1 C3 -17.39(19) 10 10
O3 Cr1 N1 C3 162.61(19) 2_775 10
O3 Cr1 N1 C3 73.5(2) 9_775 10
O3 Cr1 N1 C3 -106.5(2) . 10
N1 Cr1 N1 C3 -61.96(18) 9_775 10
O3 Cr1 N1 C3 106.5(2) 10 .
O3 Cr1 N1 C3 -73.5(2) 2_775 .
O3 Cr1 N1 C3 -162.61(19) 9_775 .
O3 Cr1 N1 C3 17.39(19) . .
N1 Cr1 N1 C3 61.96(18) 9_775 .
Eu1 O1 C1 O1 -179.7(2) . 10_556
Eu1 O1 C1 C1 -0.6(5) . 9_766
Eu1 O1 C1 Eu1 -178.8(9) . 9_766
O2 Eu1 C1 O1 3.8(2) . .
O2 Eu1 C1 O1 93.0(2) 7_545 .
O2 Eu1 C1 O1 -175.71(19) 2_765 .
O2 Eu1 C1 O1 -94.5(2) 8_665 .
O1 Eu1 C1 O1 -67.4(3) 8_665 .
O1 Eu1 C1 O1 -179.7(2) 2_765 .
O1 Eu1 C1 O1 72.6(3) 7_545 .
C1 Eu1 C1 O1 -44.3(2) 15_775 .
C1 Eu1 C1 O1 47.4(2) 7_545 .
C1 Eu1 C1 O1 -179.4(4) 9_766 .
O2 Eu1 C1 O1 5.0(10) . 10_556
O2 Eu1 C1 O1 94.1(10) 7_545 10_556
O2 Eu1 C1 O1 -174.6(10) 2_765 10_556
O2 Eu1 C1 O1 -93.4(10) 8_665 10_556
O1 Eu1 C1 O1 -66.3(11) 8_665 10_556
O1 Eu1 C1 O1 -178.5(10) 2_765 10_556
O1 Eu1 C1 O1 73.7(11) 7_545 10_556
O1 Eu1 C1 O1 1.1(8) . 10_556
C1 Eu1 C1 O1 -43.2(10) 15_775 10_556
C1 Eu1 C1 O1 48.5(10) 7_545 10_556
C1 Eu1 C1 O1 -178.3(12) 9_766 10_556
O2 Eu1 C1 C1 -176.8(2) . 9_766
O2 Eu1 C1 C1 -87.6(2) 7_545 9_766
O2 Eu1 C1 C1 3.7(3) 2_765 9_766
O2 Eu1 C1 C1 84.9(2) 8_665 9_766
O1 Eu1 C1 C1 112.0(2) 8_665 9_766
O1 Eu1 C1 C1 -0.27(19) 2_765 9_766
O1 Eu1 C1 C1 -108.0(2) 7_545 9_766
O1 Eu1 C1 C1 179.4(4) . 9_766
C1 Eu1 C1 C1 135.1(2) 15_775 9_766
C1 Eu1 C1 C1 -133.2(2) 7_545 9_766
O2 Eu1 C1 Eu1 -176.8(2) . 9_766
O2 Eu1 C1 Eu1 -87.6(2) 7_545 9_766
O2 Eu1 C1 Eu1 3.7(3) 2_765 9_766
O2 Eu1 C1 Eu1 84.9(2) 8_665 9_766
O1 Eu1 C1 Eu1 112.0(2) 8_665 9_766
O1 Eu1 C1 Eu1 -0.27(19) 2_765 9_766
O1 Eu1 C1 Eu1 -108.0(2) 7_545 9_766
O1 Eu1 C1 Eu1 179.4(4) . 9_766
C1 Eu1 C1 Eu1 135.1(2) 15_775 9_766
C1 Eu1 C1 Eu1 -133.2(2) 7_545 9_766
C1 Eu1 C1 Eu1 0.0 9_766 9_766
Eu1 O2 C2 O3 -137.4(3) . .
Eu1 O2 C2 C3 44.9(5) . .
Cr1 O3 C2 O2 173.0(2) . .
Cr1 O3 C2 C3 -9.3(3) . .
C3 N1 C3 C2 93.9(3) 10 .
Cr1 N1 C3 C2 -25.9(3) . .
O2 C2 C3 N1 -158.0(3) . .
O3 C2 C3 N1 24.2(3) . .
